data_4123349
loop_
_publ_author_name
'Park, Sarah S.'
'Hontz, Eric R.'
'Sun, Lei'
'Hendon, Christopher H.'
'Walsh, Aron'
'Van Voorhis, Troy'
'Dinc\(a, Mircea'

_publ_section_title
;
 Cation-dependent intrinsic electrical conductivity in isostructural
 tetrathiafulvalene-based microporous metal-organic frameworks.
;
_journal_issue 5
_journal_name_full 'Journal of the American Chemical Society'
_journal_page_first 1774
_journal_page_last 1777
_journal_paper_doi 10.1021/ja512437u
_journal_volume 137
_journal_year 2015
_chemical_absolute_configuration ad
_chemical_formula_moiety 'C34 H20 Mn2 O10 S4, 1.78(C3 H7 N1 O1), 0.84(C2 H6 O)'
_chemical_formula_sum 'C40.94 H37.3 Mn2 N1.76 O12.59 S4'
_chemical_formula_weight 993.54
_chemical_name_systematic
;
 ? 
;
_space_group_crystal_system hexagonal
_space_group_IT_number 170
_space_group_name_Hall 'P 65'
_space_group_name_H-M_alt 'P 65'
_symmetry_space_group_name_Hall 'P 65'
_symmetry_space_group_name_H-M 'P 65'
_atom_sites_solution_hydrogens geom
_atom_sites_solution_primary direct
_atom_sites_solution_secondary difmap
_audit_creation_date 2014-09-08
_audit_creation_method
;
Olex2 1.2
(compiled 2014.08.28 svn.r2986 for OlexSys, GUI svn.r4874)
;
_cell_angle_alpha 90.00
_cell_angle_beta 90.00
_cell_angle_gamma 120.00
_cell_formula_units_Z 6
_cell_length_a 19.4690(7)
_cell_length_b 19.4690(7)
_cell_length_c 20.6804(8)
_cell_measurement_reflns_used 9445
_cell_measurement_temperature 100(2)
_cell_measurement_theta_max 30.37
_cell_measurement_theta_min 2.61
_cell_volume 6788.5(4)
_computing_cell_refinement 'SAINT v7.68A (Bruker, 2009)'
_computing_data_collection 'APEX2 v2011.4.0 (Bruker-AXS, 2011)'
_computing_data_reduction 'SAINT v7.68A (Bruker, 2009)'
_computing_molecular_graphics 'Olex2 (Dolomanov et al., 2009)'
_computing_publication_material 'Olex2 (Dolomanov et al., 2009)'
_computing_structure_refinement 'XL (Sheldrick, 2008)'
_computing_structure_solution 'SHELXS-97 (Sheldrick, 2008)'
_diffrn_ambient_temperature 100.01
_diffrn_measured_fraction_theta_full 1.000
_diffrn_measured_fraction_theta_max 1.000
_diffrn_measurement_device_type 'Bruker APEX-II CCD'
_diffrn_measurement_method '\f and \w scans'
_diffrn_radiation_monochromator graphite
_diffrn_radiation_type MoK\a
_diffrn_radiation_wavelength 0.71073
_diffrn_reflns_av_R_equivalents 0.0672
_diffrn_reflns_av_unetI/netI 0.0281
_diffrn_reflns_limit_h_max 27
_diffrn_reflns_limit_h_min -27
_diffrn_reflns_limit_k_max 24
_diffrn_reflns_limit_k_min -22
_diffrn_reflns_limit_l_max 29
_diffrn_reflns_limit_l_min -29
_diffrn_reflns_number 9445
_diffrn_reflns_theta_full 30.52
_diffrn_reflns_theta_max 30.364
_diffrn_reflns_theta_min 2.608
_diffrn_source 'fine-focus sealed tube'
_diffrn_standards_number 0
_exptl_absorpt_coefficient_mu 0.805
_exptl_absorpt_correction_T_max 0.7461
_exptl_absorpt_correction_T_min 0.6704
_exptl_absorpt_correction_type none
_exptl_absorpt_process_details
;
SADABS-2008/1 (Bruker,2008) was used for absorption correction.
wR2(int) was 0.1217 before and 0.0656 after correction.
The Ratio of minimum to maximum transmission is 0.8985.
The \l/2 correction factor is 0.0015.
;
_exptl_crystal_colour bronze
_exptl_crystal_density_diffrn 1.458
_exptl_crystal_density_method 'not measured'
_exptl_crystal_description Needle
_exptl_crystal_F_000 3060
_exptl_crystal_size_max 0.2
_exptl_crystal_size_mid 0.05
_exptl_crystal_size_min 0.03
_refine_diff_density_max 0.965
_refine_diff_density_min -0.348
_refine_diff_density_rms 0.065
_refine_ls_abs_structure_details 'Flack H D (1983), Acta Cryst. A39, 876-881'
_refine_ls_abs_structure_Flack -0.005(8)
_refine_ls_extinction_method none
_refine_ls_goodness_of_fit_ref 1.031
_refine_ls_hydrogen_treatment mixed
_refine_ls_matrix_type full
_refine_ls_number_parameters 589
_refine_ls_number_reflns 13845
_refine_ls_number_restraints 5
_refine_ls_restrained_S_all 1.031
_refine_ls_R_factor_all 0.0382
_refine_ls_R_factor_gt 0.0313
_refine_ls_shift/su_max 0.001
_refine_ls_shift/su_mean 0.000
_refine_ls_structure_factor_coef Fsqd
_refine_ls_weighting_details 'calc w=1/[\s^2^(Fo^2^)+(0.0396P)^2^+3.2160P] where P=(Fo^2^+2Fc^2^)/3'
_refine_ls_weighting_scheme calc
_refine_ls_wR_factor_gt 0.0744
_refine_ls_wR_factor_ref 0.0782
_reflns_number_gt 12607
_reflns_number_total 13845
_reflns_threshold_expression >2sigma(I)
_cod_data_source_file ja512437u_si_002.cif
_cod_data_source_block tn13_170
_cod_depositor_comments 'Adding full bibliography for 4123347--4123349.cif.'
_cod_original_formula_sum 'C40.94 H37.30 Mn2 N1.76 O12.59 S4'
_cod_database_code 4123349
_olex2_refinement_description
;
1. Fixed Uiso
 At 1.2 times of:
  All C(H) groups, H1WD of O1W2, All C(H,H) groups, All O(H,H) groups
 At 1.5 times of:
  All C(H,H,H) groups, H1WC of O1W2, H1E1 of O1E1
2. Restrained distances
 O1W1-H1WA = O1W1-H1WB = O1W2-H1WD = O1W2-H1WC
 0.84 with sigma of 0.02
3. Others
 Sof(O1D1)=Sof(C1D1)=Sof(H1D1)=Sof(N1D1)=Sof(C2D1)=Sof(H2DA)=Sof(H2DB)=
 Sof(H2DC)=Sof(C3D1)=Sof(H3DA)=Sof(H3DB)=Sof(H3DC)=FVAR(1)
 Sof(O1D2)=Sof(C1D2)=Sof(H1D2)=Sof(N1D2)=Sof(C2D2)=Sof(H2DD)=Sof(H2DE)=
 Sof(H2DF)=Sof(C3D2)=Sof(H3DD)=Sof(H3DE)=Sof(H3DF)=FVAR(2)
 Sof(O1E1)=Sof(H1E1)=Sof(C1E1)=Sof(H1EA)=Sof(H1EB)=Sof(C2E1)=Sof(H2EA)=
 Sof(H2EB)=Sof(H2EC)=FVAR(3)
4.a Secondary CH2 refined with riding coordinates:
 C1E1(H1EA,H1EB)
4.b Aromatic/amide H refined with riding coordinates:
 C12(H12), C13(H13), C15(H15), C16(H16), C22(H22), C23(H23), C25(H25),
 C26(H26), C32(H32), C33(H33), C35(H35), C36(H36), C42(H42), C43(H43), C45(H45),
  C46(H46), C1D1(H1D1), C1D2(H1D2)
4.c Idealised Me refined as rotating group:
 C2D1(H2DA,H2DB,H2DC), C3D1(H3DA,H3DB,H3DC), C2D2(H2DD,H2DE,H2DF), C3D2(H3DD,
 H3DE,H3DF), C2E1(H2EA,H2EB,H2EC)
4.d Idealised tetrahedral OH refined as rotating group:
 O1E1(H1E1)
;
_olex2_submission_special_instructions 'No special instructions were received'

loop_
_space_group_symop_id
_space_group_symop_operation_xyz
1 'x, y, z'
2 '-y, x-y, z+2/3'
3 '-x+y, -x, z+1/3'
4 '-x, -y, z+1/2'
5 'y, -x+y, z+1/6'
6 'x-y, x, z+5/6'

loop_
_atom_site_label
_atom_site_type_symbol
_atom_site_fract_x
_atom_site_fract_y
_atom_site_fract_z
_atom_site_U_iso_or_equiv
_atom_site_adp_type
_atom_site_occupancy
_atom_site_calc_flag
_atom_site_refinement_flags_posn
C100 C -0.09031(11) -0.06660(12) 0.00555(10) 0.0176(4) Uani 1 d .
C101 C -0.09200(12) 0.00031(12) -0.00273(10) 0.0168(4) Uani 1 d .
S1 S -0.18076(3) 0.00328(3) -0.00561(3) 0.01752(9) Uani 1 d .
S2 S -0.00624(3) 0.09281(3) -0.01428(3) 0.01803(9) Uani 1 d .
S3 S -0.00157(3) -0.06887(3) 0.01056(2) 0.01703(9) Uani 1 d .
S4 S -0.17609(3) -0.16010(3) 0.01225(3) 0.01776(9) Uani 1 d .
C111 C -0.13460(11) 0.10754(11) -0.00896(10) 0.0151(3) Uani 1 d .
C112 C -0.05503(11) 0.14817(11) -0.01341(9) 0.0146(3) Uani 1 d .
C113 C -0.04626(11) -0.17007(11) 0.02947(9) 0.0151(3) Uani 1 d .
C114 C -0.12624(11) -0.21287(11) 0.02841(9) 0.0146(3) Uani 1 d .
C11 C -0.29256(11) 0.19955(11) -0.00089(9) 0.0151(3) Uani 1 d .
C12 C -0.23073(11) 0.22999(11) -0.04553(9) 0.0150(3) Uani 1 d .
H12 H -0.2237 0.2713 -0.0740 0.018 Uiso 1 calc R
C13 C -0.17953(11) 0.20029(11) -0.04864(9) 0.0155(3) Uani 1 d .
H13 H -0.1378 0.2210 -0.0795 0.019 Uiso 1 calc R
C14 C -0.18885(11) 0.13996(11) -0.00665(10) 0.0158(3) Uani 1 d .
C15 C -0.25113(13) 0.10899(13) 0.03780(11) 0.0221(4) Uani 1 d .
H15 H -0.2584 0.0674 0.0660 0.027 Uiso 1 calc R
C16 C -0.30239(13) 0.13896(13) 0.04078(10) 0.0211(4) Uani 1 d .
H16 H -0.3444 0.1181 0.0714 0.025 Uiso 1 calc R
C1 C -0.34830(11) 0.23051(11) 0.00370(9) 0.0145(3) Uani 1 d .
O1 O -0.39843(9) 0.20771(9) 0.04892(7) 0.0183(3) Uani 1 d .
O2 O -0.34461(8) 0.28110(8) -0.03734(7) 0.0156(3) Uani 1 d .
C21 C 0.10964(11) 0.39706(11) -0.02249(9) 0.0136(3) Uani 1 d .
C22 C 0.11471(12) 0.34544(12) -0.06607(10) 0.0189(4) Uani 1 d .
H22 H 0.1559 0.3652 -0.0974 0.023 Uiso 1 calc R
C23 C 0.05947(12) 0.26478(12) -0.06377(10) 0.0191(4) Uani 1 d .
H23 H 0.0630 0.2297 -0.0937 0.023 Uiso 1 calc R
C24 C -0.00136(11) 0.23493(11) -0.01766(10) 0.0152(3) Uani 1 d .
C25 C -0.00698(11) 0.28734(11) 0.02488(10) 0.0157(3) Uani 1 d .
H25 H -0.0486 0.2679 0.0558 0.019 Uiso 1 calc R
C26 C 0.04817(11) 0.36829(11) 0.02242(10) 0.0156(3) Uani 1 d .
H26 H 0.0438 0.4038 0.0514 0.019 Uiso 1 calc R
C2 C 0.17327(11) 0.48258(11) -0.02281(10) 0.0159(3) Uani 1 d .
O3 O 0.23187(9) 0.50115(9) -0.05983(7) 0.0207(3) Uani 1 d .
O4 O 0.16752(8) 0.53065(8) 0.01405(7) 0.0179(3) Uani 1 d .
C31 C 0.12411(12) -0.24166(11) 0.06930(9) 0.0159(3) Uani 1 d .
C32 C 0.06398(11) -0.28363(11) 0.02459(10) 0.0154(3) Uani 1 d .
H32 H 0.0613 -0.3280 0.0030 0.018 Uiso 1 calc R
C33 C 0.00798(11) -0.26142(11) 0.01115(9) 0.0158(3) Uani 1 d .
H33 H -0.0329 -0.2906 -0.0194 0.019 Uiso 1 calc R
C34 C 0.01166(12) -0.19644(11) 0.04243(9) 0.0153(3) Uani 1 d .
C35 C 0.07331(13) -0.15290(13) 0.08596(11) 0.0211(4) Uani 1 d .
H35 H 0.0773 -0.1073 0.1063 0.025 Uiso 1 calc R
C36 C 0.12872(13) -0.17566(13) 0.09961(10) 0.0215(4) Uani 1 d .
H36 H 0.1700 -0.1461 0.1298 0.026 Uiso 1 calc R
C3 C 0.18370(12) -0.26651(12) 0.08487(10) 0.0162(4) Uani 1 d .
O5 O 0.18527(9) -0.31755(9) 0.04907(7) 0.0197(3) Uani 1 d .
O6 O 0.22699(9) -0.23492(9) 0.13382(7) 0.0204(3) Uani 1 d .
C41 C -0.27919(12) -0.46458(12) 0.04559(10) 0.0167(3) Uani 1 d .
C42 C -0.29713(13) -0.41990(12) 0.00331(11) 0.0224(4) Uani 1 d .
H42 H -0.3438 -0.4453 -0.0223 0.027 Uiso 1 calc R
C43 C -0.24711(13) -0.33865(12) -0.00139(11) 0.0215(4) Uani 1 d .
H43 H -0.2597 -0.3089 -0.0305 0.026 Uiso 1 calc R
C44 C -0.17828(12) -0.29987(11) 0.03620(9) 0.0158(3) Uani 1 d .
C45 C -0.16146(12) -0.34473(12) 0.07933(9) 0.0160(3) Uani 1 d .
H45 H -0.1156 -0.3193 0.1059 0.019 Uiso 1 calc R
C46 C -0.21125(12) -0.42613(11) 0.08369(9) 0.0160(3) Uani 1 d .
H46 H -0.1989 -0.4560 0.1130 0.019 Uiso 1 calc R
C4 C -0.33274(12) -0.55260(12) 0.04831(10) 0.0173(4) Uani 1 d .
O7 O -0.38862(9) -0.58463(8) 0.00705(7) 0.0212(3) Uani 1 d .
O8 O -0.32116(9) -0.59359(8) 0.08951(7) 0.0186(3) Uani 1 d .
Mn1 Mn 0.269540(17) 0.647391(17) 0.024488(14) 0.01288(6) Uani 1 d .
Mn2 Mn -0.437457(17) -0.707810(17) 0.021273(15) 0.01559(6) Uani 1 d .
O1W1 O 0.36611(10) 0.76973(9) 0.04197(8) 0.0232(3) Uani 1 d D
H1WA H 0.3537(17) 0.8038(15) 0.0401(14) 0.028 Uiso 1 d DR
H1WB H 0.3940(16) 0.7731(17) 0.0733(11) 0.028 Uiso 1 d DR
O1W2 O 0.36829(9) 0.62466(10) 0.01297(8) 0.0219(3) Uani 1 d D
H1WC H 0.3724(18) 0.6117(18) -0.0247(10) 0.033 Uiso 1 d DR
H1WD H 0.4150(12) 0.6646(13) 0.0239(14) 0.026 Uiso 1 d DR
O1D1 O 0.35269(13) 0.90092(11) 0.03887(10) 0.0338(5) Uani 0.935(4) d .
C1D1 C 0.37742(17) 0.93498(15) 0.09098(14) 0.0307(6) Uani 0.935(4) d .
H1D1 H 0.3937 0.9100 0.1219 0.037 Uiso 0.935(4) calc R
N1D1 N 0.38330(18) 1.00289(14) 0.10771(13) 0.0433(7) Uani 0.935(4) d .
C2D1 C 0.3571(4) 1.0440(3) 0.0651(3) 0.0835(16) Uani 0.935(4) d .
H2DA H 0.3352 1.0130 0.0254 0.125 Uiso 0.935(4) calc GR
H2DB H 0.4021 1.0961 0.0542 0.125 Uiso 0.935(4) calc GR
H2DC H 0.3161 1.0508 0.0867 0.125 Uiso 0.935(4) calc GR
C3D1 C 0.4136(3) 1.0387(2) 0.1703(2) 0.0762(15) Uani 0.935(4) d .
H3DA H 0.4287 1.0053 0.1951 0.114 Uiso 0.935(4) calc GR
H3DB H 0.3725 1.0435 0.1938 0.114 Uiso 0.935(4) calc GR
H3DC H 0.4602 1.0914 0.1644 0.114 Uiso 0.935(4) calc GR
O1D2 O -0.09311(15) 0.34639(18) 0.18096(14) 0.0522(8) Uani 0.842(4) d .
C1D2 C -0.0532(2) 0.4110(3) 0.15615(18) 0.0444(9) Uani 0.842(4) d .
H1D2 H -0.0052 0.4468 0.1776 0.053 Uiso 0.842(4) calc R
N1D2 N -0.06973(15) 0.43694(15) 0.10182(12) 0.0301(6) Uani 0.842(4) d .
C2D2 C -0.1432(2) 0.3850(3) 0.06759(18) 0.0479(9) Uani 0.842(4) d .
H2DD H -0.1735 0.3354 0.0918 0.072 Uiso 0.842(4) calc GR
H2DE H -0.1308 0.3732 0.0245 0.072 Uiso 0.842(4) calc GR
H2DF H -0.1747 0.4112 0.0634 0.072 Uiso 0.842(4) calc GR
C3D2 C -0.0198(3) 0.5136(2) 0.0770(2) 0.0529(11) Uani 0.842(4) d .
H3DD H 0.0273 0.5414 0.1045 0.079 Uiso 0.842(4) calc GR
H3DE H -0.0484 0.5431 0.0763 0.079 Uiso 0.842(4) calc GR
H3DF H -0.0036 0.5096 0.0329 0.079 Uiso 0.842(4) calc GR
O1E1 O 0.51508(12) 0.74975(13) 0.03943(12) 0.0352(6) Uani 0.841(5) d .
H1E1 H 0.5320 0.7972 0.0287 0.053 Uiso 0.841(5) calc GR
C1E1 C 0.58062(19) 0.7385(2) 0.05390(18) 0.0404(8) Uani 0.841(5) d .
H1EA H 0.6089 0.7699 0.0926 0.048 Uiso 0.841(5) calc R
H1EB H 0.6183 0.7572 0.0172 0.048 Uiso 0.841(5) calc R
C2E1 C 0.5520(3) 0.6539(3) 0.0660(2) 0.0604(12) Uani 0.841(5) d .
H2EA H 0.5207 0.6374 0.1059 0.091 Uiso 0.841(5) calc GR
H2EB H 0.5975 0.6455 0.0704 0.091 Uiso 0.841(5) calc GR
H2EC H 0.5189 0.6223 0.0297 0.091 Uiso 0.841(5) calc GR

loop_
_atom_site_aniso_label
_atom_site_aniso_U_11
_atom_site_aniso_U_22
_atom_site_aniso_U_33
_atom_site_aniso_U_23
_atom_site_aniso_U_13
_atom_site_aniso_U_12
C100 0.0120(8) 0.0176(9) 0.0217(9) 0.0018(7) 0.0006(7) 0.0064(7)
C101 0.0118(8) 0.0155(9) 0.0221(9) -0.0008(7) -0.0014(7) 0.0060(7)
S1 0.0131(2) 0.0102(2) 0.0303(2) 0.00152(17) -0.00149(18) 0.00650(17)
S2 0.0127(2) 0.0119(2) 0.0312(3) 0.00050(18) -0.00088(18) 0.00742(17)
S3 0.0149(2) 0.0127(2) 0.0259(2) 0.00267(17) 0.00093(17) 0.00879(17)
S4 0.0151(2) 0.0120(2) 0.0286(2) 0.00141(17) -0.00152(18) 0.00865(17)
C111 0.0140(8) 0.0106(8) 0.0214(9) 0.0022(6) 0.0005(7) 0.0068(7)
C112 0.0153(8) 0.0108(8) 0.0192(8) 0.0000(6) -0.0002(7) 0.0078(7)
C113 0.0184(8) 0.0131(8) 0.0181(8) 0.0004(6) -0.0002(7) 0.0111(7)
C114 0.0173(8) 0.0113(8) 0.0183(8) 0.0010(6) 0.0011(7) 0.0094(7)
C11 0.0142(8) 0.0150(8) 0.0191(8) -0.0007(7) -0.0005(7) 0.0096(7)
C12 0.0149(8) 0.0135(8) 0.0169(8) 0.0012(6) 0.0002(7) 0.0073(7)
C13 0.0136(8) 0.0137(8) 0.0205(9) 0.0016(7) 0.0009(7) 0.0079(7)
C14 0.0137(8) 0.0112(8) 0.0237(9) 0.0000(7) -0.0008(7) 0.0071(7)
C15 0.0218(10) 0.0205(10) 0.0293(11) 0.0105(8) 0.0067(8) 0.0145(8)
C16 0.0194(10) 0.0237(10) 0.0251(10) 0.0075(8) 0.0080(7) 0.0143(8)
C1 0.0129(8) 0.0137(8) 0.0171(8) -0.0033(6) -0.0026(6) 0.0067(7)
O1 0.0188(7) 0.0203(7) 0.0203(6) 0.0010(5) 0.0038(5) 0.0131(6)
O2 0.0145(6) 0.0150(6) 0.0195(6) 0.0002(5) -0.0010(5) 0.0089(5)
C21 0.0109(8) 0.0106(8) 0.0187(8) 0.0003(6) 0.0004(6) 0.0050(7)
C22 0.0170(9) 0.0154(9) 0.0227(9) 0.0002(7) 0.0052(7) 0.0069(8)
C23 0.0175(9) 0.0132(9) 0.0244(9) -0.0017(7) 0.0048(7) 0.0061(8)
C24 0.0136(8) 0.0121(8) 0.0220(9) 0.0002(7) -0.0012(7) 0.0080(7)
C25 0.0120(8) 0.0133(8) 0.0211(8) 0.0009(7) 0.0009(7) 0.0059(7)
C26 0.0150(8) 0.0125(8) 0.0196(8) -0.0007(7) 0.0008(7) 0.0072(7)
C2 0.0151(8) 0.0130(8) 0.0189(8) 0.0000(7) -0.0020(7) 0.0066(7)
O3 0.0147(7) 0.0164(7) 0.0271(8) 0.0029(6) 0.0062(6) 0.0048(6)
O4 0.0160(6) 0.0142(6) 0.0218(7) -0.0011(5) 0.0006(5) 0.0063(5)
C31 0.0186(9) 0.0153(9) 0.0182(8) 0.0008(7) 0.0002(7) 0.0117(7)
C32 0.0153(8) 0.0137(8) 0.0194(8) -0.0004(7) 0.0016(7) 0.0090(7)
C33 0.0138(8) 0.0136(8) 0.0202(9) -0.0004(7) -0.0009(7) 0.0069(7)
C34 0.0161(8) 0.0145(8) 0.0186(8) 0.0028(7) 0.0019(7) 0.0102(7)
C35 0.0259(11) 0.0201(10) 0.0253(10) -0.0063(8) -0.0061(8) 0.0174(9)
C36 0.0249(10) 0.0221(10) 0.0231(10) -0.0049(8) -0.0072(8) 0.0160(9)
C3 0.0161(9) 0.0160(9) 0.0206(9) 0.0021(7) 0.0021(7) 0.0112(8)
O5 0.0183(7) 0.0191(7) 0.0265(7) -0.0037(6) -0.0014(6) 0.0128(6)
O6 0.0228(7) 0.0225(7) 0.0224(7) -0.0033(6) -0.0054(6) 0.0162(6)
C41 0.0177(9) 0.0135(8) 0.0199(8) 0.0003(7) 0.0014(7) 0.0086(7)
C42 0.0227(10) 0.0163(9) 0.0280(10) -0.0011(8) -0.0084(8) 0.0095(8)
C43 0.0216(10) 0.0154(9) 0.0284(10) 0.0024(8) -0.0067(8) 0.0099(8)
C44 0.0171(9) 0.0127(8) 0.0195(9) 0.0009(6) 0.0013(7) 0.0089(7)
C45 0.0142(8) 0.0169(9) 0.0186(8) 0.0019(7) 0.0005(7) 0.0091(7)
C46 0.0185(9) 0.0165(9) 0.0162(8) 0.0037(7) 0.0024(7) 0.0111(8)
C4 0.0176(9) 0.0157(9) 0.0195(9) 0.0003(7) 0.0039(7) 0.0090(7)
O7 0.0207(7) 0.0147(6) 0.0261(7) -0.0008(6) -0.0033(6) 0.0071(6)
O8 0.0223(7) 0.0149(6) 0.0207(7) 0.0038(5) 0.0047(5) 0.0110(6)
Mn1 0.01262(12) 0.01021(12) 0.01649(12) -0.00061(10) -0.00002(10) 0.00622(10)
Mn2 0.01006(12) 0.01330(13) 0.02317(14) -0.00458(11) -0.00087(11) 0.00566(10)
O1W1 0.0233(8) 0.0149(7) 0.0284(8) -0.0006(6) -0.0053(6) 0.0073(6)
O1W2 0.0181(7) 0.0266(8) 0.0236(7) -0.0033(6) -0.0005(6) 0.0131(6)
O1D1 0.0485(12) 0.0207(9) 0.0334(10) 0.0021(7) 0.0025(8) 0.0181(9)
C1D1 0.0376(15) 0.0180(11) 0.0368(14) 0.0049(10) 0.0072(11) 0.0142(11)
N1D1 0.0640(19) 0.0209(11) 0.0469(14) 0.0037(10) 0.0166(13) 0.0227(12)
C2D1 0.132(5) 0.050(2) 0.100(4) 0.009(2) 0.003(3) 0.069(3)
C3D1 0.109(4) 0.038(2) 0.067(3) -0.0196(18) 0.020(3) 0.025(2)
O1D2 0.0381(14) 0.0674(18) 0.0525(16) 0.0283(14) 0.0182(12) 0.0274(13)
C1D2 0.0348(18) 0.063(2) 0.0409(18) 0.0058(17) 0.0080(14) 0.0290(18)
N1D2 0.0314(13) 0.0322(13) 0.0316(12) -0.0003(10) 0.0094(10) 0.0195(11)
C2D2 0.052(2) 0.053(2) 0.0359(17) -0.0046(15) -0.0022(15) 0.0233(19)
C3D2 0.054(2) 0.0345(18) 0.071(3) 0.0124(18) 0.029(2) 0.0225(17)
O1E1 0.0210(10) 0.0308(11) 0.0487(14) 0.0008(10) -0.0103(9) 0.0091(9)
C1E1 0.0274(15) 0.0457(19) 0.0498(19) -0.0193(15) -0.0163(14) 0.0197(15)
C2E1 0.058(3) 0.069(3) 0.073(3) -0.013(2) -0.028(2) 0.045(2)

loop_
_atom_type_symbol
_atom_type_description
_atom_type_scat_dispersion_real
_atom_type_scat_dispersion_imag
_atom_type_scat_source
C C 0.0033 0.0016 'International Tables Vol C Tables 4.2.6.8 and 6.1.1.4'
H H 0.0000 0.0000 'International Tables Vol C Tables 4.2.6.8 and 6.1.1.4'
N N 0.0061 0.0033 'International Tables Vol C Tables 4.2.6.8 and 6.1.1.4'
O O 0.0106 0.0060 'International Tables Vol C Tables 4.2.6.8 and 6.1.1.4'
S S 0.1246 0.1234 'International Tables Vol C Tables 4.2.6.8 and 6.1.1.4'
Mn Mn 0.3368 0.7283 'International Tables Vol C Tables 4.2.6.8 and 6.1.1.4'

loop_
_geom_angle_atom_site_label_1
_geom_angle_atom_site_label_2
_geom_angle_atom_site_label_3
_geom_angle
_geom_angle_site_symmetry_1
_geom_angle_site_symmetry_3
C101 C100 S3 122.64(16) . .
C101 C100 S4 123.30(16) . .
S3 C100 S4 114.07(11) . .
C100 C101 S1 122.84(16) . .
C100 C101 S2 123.06(16) . .
S2 C101 S1 114.07(11) . .
C101 S1 C111 95.49(9) . .
C101 S2 C112 95.70(9) . .
C100 S3 C113 95.73(9) . .
C100 S4 C114 95.95(9) . .
C112 C111 S1 117.00(14) . .
C112 C111 C14 127.60(17) . .
C14 C111 S1 115.40(14) . .
C111 C112 S2 117.18(14) . .
C111 C112 C24 128.62(17) . .
C24 C112 S2 114.20(13) . .
C114 C113 S3 117.45(14) . .
C114 C113 C34 129.29(17) . .
C34 C113 S3 113.23(14) . .
C113 C114 S4 116.41(14) . .
C113 C114 C44 128.39(17) . .
C44 C114 S4 115.14(14) . .
C12 C11 C16 119.57(17) . .
C12 C11 C1 121.42(17) . .
C16 C11 C1 119.01(17) . .
C13 C12 C11 120.25(18) . .
C12 C13 C14 120.35(18) . .
C13 C14 C111 121.25(17) . .
C15 C14 C111 119.27(17) . .
C15 C14 C13 119.47(17) . .
C16 C15 C14 120.01(19) . .
C15 C16 C11 120.34(18) . .
C11 C1 Mn2 174.45(13) . 1_565
O1 C1 C11 119.90(17) . .
O1 C1 O2 120.03(17) . .
O1 C1 Mn2 58.51(10) . 1_565
O2 C1 C11 120.06(17) . .
O2 C1 Mn2 61.70(10) . 1_565
C1 O1 Mn2 92.28(12) . 1_565
C1 O2 Mn1 131.65(12) . 6_554
C1 O2 Mn2 88.74(11) . 1_565
Mn1 O2 Mn2 108.76(6) 6_554 1_565
C22 C21 C26 119.95(17) . .
C22 C21 C2 118.85(17) . .
C26 C21 C2 121.13(17) . .
C21 C22 C23 119.98(18) . .
C22 C23 C24 120.51(18) . .
C23 C24 C112 118.84(17) . .
C25 C24 C112 121.99(17) . .
C25 C24 C23 119.09(17) . .
C24 C25 C26 120.43(18) . .
C21 C26 C25 120.00(18) . .
O3 C2 C21 116.48(17) . .
O4 C2 C21 119.58(17) . .
O4 C2 O3 123.90(18) . .
C2 O3 Mn2 134.45(14) . 6_564
C2 O4 Mn1 117.95(12) . .
C32 C31 C36 119.24(18) . .
C32 C31 C3 120.86(17) . .
C36 C31 C3 119.89(18) . .
C33 C32 C31 120.77(18) . .
C32 C33 C34 119.96(18) . .
C33 C34 C113 122.03(18) . .
C33 C34 C35 119.31(18) . .
C35 C34 C113 118.63(17) . .
C36 C35 C34 120.50(19) . .
C35 C36 C31 120.17(19) . .
O5 C3 C31 117.34(18) . .
O5 C3 O6 125.84(18) . .
O6 C3 C31 116.80(17) . .
C3 O5 Mn1 136.39(14) . 1_545
C3 O6 Mn2 130.35(13) . 5_655
C42 C41 C4 119.28(18) . .
C46 C41 C42 119.07(18) . .
C46 C41 C4 121.65(17) . .
C43 C42 C41 120.24(19) . .
C42 C43 C44 120.92(19) . .
C43 C44 C114 118.58(17) . .
C45 C44 C114 122.87(18) . .
C45 C44 C43 118.55(18) . .
C46 C45 C44 120.50(18) . .
C45 C46 C41 120.71(18) . .
O7 C4 C41 118.09(18) . .
O8 C4 C41 120.45(18) . .
O8 C4 O7 121.44(19) . .
C4 O7 Mn2 104.59(13) . .
C4 O8 Mn1 134.03(13) . 5_445
O4 Mn1 O2 91.41(5) . 5
O4 Mn1 O8 94.61(6) . 6_564
O4 Mn1 O1W1 173.93(6) . .
O4 Mn1 O1W2 102.43(6) . .
O5 Mn1 O2 89.74(6) 1_565 5
O5 Mn1 O4 84.86(6) 1_565 .
O5 Mn1 O8 93.21(6) 1_565 6_564
O5 Mn1 O1W1 89.55(6) 1_565 .
O5 Mn1 O1W2 170.11(6) 1_565 .
O8 Mn1 O2 173.51(5) 6_564 5
O8 Mn1 O1W1 88.08(6) 6_564 .
O8 Mn1 O1W2 92.85(6) 6_564 .
O1W1 Mn1 O2 86.17(6) . 5
O1W2 Mn1 O2 83.47(6) . 5
O1W2 Mn1 O1W1 82.85(6) . .
O1 Mn2 C1 29.21(6) 1_545 1_545
O1 Mn2 O2 58.70(5) 1_545 1_545
O2 Mn2 C1 29.56(5) 1_545 1_545
O3 Mn2 C1 118.25(6) 5_445 1_545
O3 Mn2 O1 89.70(6) 5_445 1_545
O3 Mn2 O2 147.31(6) 5_445 1_545
O3 Mn2 O7 104.42(6) 5_445 .
O6 Mn2 C1 106.93(6) 6_444 1_545
O6 Mn2 O1 104.98(6) 6_444 1_545
O6 Mn2 O2 102.05(6) 6_444 1_545
O6 Mn2 O3 93.64(6) 6_444 5_445
O6 Mn2 O7 112.01(6) 6_444 .
O7 Mn2 C1 118.85(6) . 1_545
O7 Mn2 O1 139.10(6) . 1_545
O7 Mn2 O2 96.06(6) . 1_545
O1D1 C1D1 N1D1 125.9(3) . .
C1D1 N1D1 C2D1 121.3(3) . .
C1D1 N1D1 C3D1 121.9(3) . .
C2D1 N1D1 C3D1 116.8(3) . .
O1D2 C1D2 N1D2 126.6(4) . .
C1D2 N1D2 C2D2 119.0(3) . .
C1D2 N1D2 C3D2 122.5(3) . .
C3D2 N1D2 C2D2 118.5(3) . .
O1E1 C1E1 C2E1 109.9(3) . .

loop_
_geom_bond_atom_site_label_1
_geom_bond_atom_site_label_2
_geom_bond_distance
_geom_bond_site_symmetry_2
C100 C101 1.331(3) .
C100 S3 1.753(2) .
C100 S4 1.756(2) .
C101 S1 1.759(2) .
C101 S2 1.755(2) .
S1 C111 1.7630(19) .
S2 C112 1.7573(19) .
S3 C113 1.7543(19) .
S4 C114 1.7625(19) .
C111 C112 1.345(3) .
C111 C14 1.478(3) .
C112 C24 1.479(3) .
C113 C114 1.350(3) .
C113 C34 1.479(3) .
C114 C44 1.485(3) .
C11 C12 1.393(3) .
C11 C16 1.395(3) .
C11 C1 1.485(3) .
C12 C13 1.382(3) .
C13 C14 1.398(3) .
C14 C15 1.396(3) .
C15 C16 1.387(3) .
C1 O1 1.261(2) .
C1 O2 1.274(2) .
C1 Mn2 2.5829(19) 1_565
O1 Mn2 2.2043(14) 1_565
O2 Mn1 2.2415(14) 6_554
O2 Mn2 2.2747(14) 1_565
C21 C22 1.390(3) .
C21 C26 1.392(3) .
C21 C2 1.498(3) .
C22 C23 1.391(3) .
C23 C24 1.400(3) .
C24 C25 1.393(3) .
C25 C26 1.395(3) .
C2 O3 1.267(2) .
C2 O4 1.254(2) .
O3 Mn2 2.0556(15) 6_564
O4 Mn1 2.1548(14) .
C31 C32 1.392(3) .
C31 C36 1.392(3) .
C31 C3 1.498(3) .
C32 C33 1.387(3) .
C33 C34 1.390(3) .
C34 C35 1.397(3) .
C35 C36 1.385(3) .
C3 O5 1.252(2) .
C3 O6 1.263(2) .
O5 Mn1 2.1297(14) 1_545
O6 Mn2 2.0531(15) 5_655
C41 C42 1.395(3) .
C41 C46 1.393(3) .
C41 C4 1.497(3) .
C42 C43 1.385(3) .
C43 C44 1.399(3) .
C44 C45 1.397(3) .
C45 C46 1.387(3) .
C4 O7 1.274(3) .
C4 O8 1.262(2) .
O7 Mn2 2.1123(15) .
O8 Mn1 2.1823(15) 5_445
Mn1 O2 2.2416(14) 5
Mn1 O5 2.1297(14) 1_565
Mn1 O8 2.1823(15) 6_564
Mn1 O1W1 2.2047(16) .
Mn1 O1W2 2.1907(15) .
Mn2 C1 2.5829(19) 1_545
Mn2 O1 2.2043(14) 1_545
Mn2 O2 2.2746(14) 1_545
Mn2 O3 2.0556(15) 5_445
Mn2 O6 2.0531(15) 6_444
O1D1 C1D1 1.230(3) .
C1D1 N1D1 1.315(3) .
N1D1 C2D1 1.445(5) .
N1D1 C3D1 1.449(5) .
O1D2 C1D2 1.213(5) .
C1D2 N1D2 1.336(4) .
N1D2 C2D2 1.457(5) .
N1D2 C3D2 1.409(4) .
O1E1 C1E1 1.430(4) .
C1E1 C2E1 1.473(6) .
